data_2215410
loop_
_publ_author_name
'Thiruvalluvar, A.'
'Balamurugan, S.'
'Manimekalai, A.'
'Anusuya, J.'

_publ_section_title
;
 2-[2,6-Bis(4-methoxyphenyl)tetrahydrothiopyran-4-ylidene]malononitrile
;
_journal_coeditor_code CF2145
_journal_issue 10
_journal_name_full 'Acta Crystallographica Section E'
_journal_page_first o4149
_journal_page_last o4149
_journal_paper_doi 10.1107/S1600536807046296
_journal_volume 63
_journal_year 2007
_chemical_formula_iupac 'C22 H20 N2 O2 S'
_chemical_formula_moiety 'C22 H20 N2 O2 S'
_chemical_formula_structural 'C22 H20 N2 O2 S'
_chemical_formula_sum 'C22 H20 N2 O2 S'
_chemical_formula_weight 376.47
_chemical_melting_point 485.0(10)
_chemical_name_common thiopyran
_chemical_name_systematic
;
2-[2,6-Bis(4-methoxyphenyl)tetrahydrothiopyran-4-ylidene]malononitrile
;
_space_group_IT_number 62
_symmetry_cell_setting orthorhombic
_symmetry_space_group_name_Hall '-P 2ac 2n'
_symmetry_space_group_name_H-M 'P n m a'
_atom_sites_solution_hydrogens geom
_atom_sites_solution_primary direct
_atom_sites_solution_secondary difmap
_cell_angle_alpha 90
_cell_angle_beta 90
_cell_angle_gamma 90
_cell_formula_units_Z 4
_cell_length_a 8.4906(3)
_cell_length_b 24.6848(7)
_cell_length_c 9.4361(4)
_cell_measurement_reflns_used 2118
_cell_measurement_temperature 298(2)
_cell_measurement_theta_max 21.04
_cell_measurement_theta_min 1.65
_cell_volume 1977.70(12)
_computing_cell_refinement 'APEX2 (Bruker, 2004)'
_computing_data_collection 'APEX2 (Bruker, 2004)'
_computing_data_reduction 'SAINT-NT (Bruker, 2004)'
_computing_molecular_graphics 'ORTEP-3 (Farrugia, 1997)'
_computing_publication_material 'PLATON (Spek, 2003)'
_computing_structure_refinement 'SHELXL97 (Sheldrick, 1997)'
_computing_structure_solution 'SIR-97 (Altomare <i>et al.</i>,  1999)'
_diffrn_ambient_temperature 293(2)
_diffrn_measured_fraction_theta_full 1.000
_diffrn_measured_fraction_theta_max 1.000
_diffrn_measurement_device_type 'Bruker APEXII'
_diffrn_measurement_method '\f and \w'
_diffrn_radiation_monochromator graphite
_diffrn_radiation_source 'fine-focus sealed tube'
_diffrn_radiation_type MoK\a
_diffrn_radiation_wavelength 0.71073
_diffrn_reflns_av_R_equivalents 0.0241
_diffrn_reflns_av_sigmaI/netI 0.0157
_diffrn_reflns_limit_h_max 7
_diffrn_reflns_limit_h_min -8
_diffrn_reflns_limit_k_max 24
_diffrn_reflns_limit_k_min -22
_diffrn_reflns_limit_l_max 8
_diffrn_reflns_limit_l_min -9
_diffrn_reflns_number 6801
_diffrn_reflns_theta_full 21.04
_diffrn_reflns_theta_max 21.04
_diffrn_reflns_theta_min 1.65
_diffrn_standards_number 0
_exptl_absorpt_coefficient_mu 0.182
_exptl_absorpt_correction_T_max 1.000
_exptl_absorpt_correction_T_min 0.748
_exptl_absorpt_correction_type multi-scan
_exptl_absorpt_process_details '(SADABS; Bruker, 2004)'
_exptl_crystal_colour pale-yellow
_exptl_crystal_density_diffrn 1.264
_exptl_crystal_density_method 'Not Measured'
_exptl_crystal_description block
_exptl_crystal_F_000 792
_exptl_crystal_size_max 0.15
_exptl_crystal_size_mid 0.11
_exptl_crystal_size_min 0.11
_refine_diff_density_max 0.353
_refine_diff_density_min -0.250
_refine_ls_extinction_method none
_refine_ls_goodness_of_fit_ref 1.175
_refine_ls_hydrogen_treatment constr
_refine_ls_matrix_type full
_refine_ls_number_parameters 127
_refine_ls_number_reflns 1105
_refine_ls_number_restraints 0
_refine_ls_restrained_S_all 1.175
_refine_ls_R_factor_all 0.0669
_refine_ls_R_factor_gt 0.0550
_refine_ls_shift/su_max 0.000
_refine_ls_shift/su_mean 0.000
_refine_ls_structure_factor_coef Fsqd
_refine_ls_weighting_details 'calc w=1/[\s^2^(Fo^2^)+(0.0939P)^2^+1.7792P] where P=(Fo^2^+2Fc^2^)/3'
_refine_ls_weighting_scheme calc
_refine_ls_wR_factor_gt 0.1714
_refine_ls_wR_factor_ref 0.1932
_reflns_number_gt 909
_reflns_number_total 1105
_reflns_threshold_expression I>2\s(I)
_cod_data_source_file cf2145.cif
_cod_data_source_block I
_cod_depositor_comments
;
The following automatic conversions were performed:
'_symmetry_cell_setting' value 'Orthorhombic' changed to 'orthorhombic'
according to '/home/saulius/struct/CIF-dictionaries/cif_core.dic'
dictionary named 'cif_core.dic' version 2.4.1 from 2010-06-29.

Automatic conversion script
Id: cif_fix_enum 1527 2010-12-29 10:47:43Z saulius 

The following automatic conversions were performed:

'_symmetry_cell_setting' value 'Orthorhombic' changed to
'orthorhombic' according to
/home/saulius/struct/CIF-dictionaries/cif_core.dic dictionary named
'cif_core.dic' version 2.4.1 from 2010-06-29.

Automatic conversion script
Id: cif_fix_values 1715 2011-07-08 13:25:40Z adriana 
;
_cod_database_code 2215410
_cod_database_fobs_code 2215410

loop_
_symmetry_equiv_pos_site_id
_symmetry_equiv_pos_as_xyz
1 x,y,z
2 1/2-x,-y,1/2+z
3 1/2+x,1/2-y,1/2-z
4 -x,1/2+y,-z
5 -x,-y,-z
6 1/2+x,y,1/2-z
7 1/2-x,1/2+y,1/2+z
8 x,1/2-y,z

loop_
_atom_site_aniso_label
_atom_site_aniso_U_11
_atom_site_aniso_U_22
_atom_site_aniso_U_33
_atom_site_aniso_U_12
_atom_site_aniso_U_13
_atom_site_aniso_U_23
S1 0.0838(13) 0.0425(11) 0.1016(14) 0.0000 0.0084(10) 0.0000
O24 0.116(3) 0.056(2) 0.135(3) -0.014(2) 0.011(2) 0.017(2)
N43 0.140(5) 0.115(4) 0.114(4) -0.035(4) 0.016(3) 0.017(3)
C2 0.110(5) 0.042(3) 0.146(5) 0.004(3) 0.021(4) -0.003(3)
C3 0.097(4) 0.050(3) 0.172(6) 0.005(3) 0.033(4) 0.001(3)
C4 0.090(5) 0.053(4) 0.121(6) 0.0000 0.013(5) 0.0000
C15 0.123(5) 0.055(3) 0.161(6) -0.022(3) 0.020(4) -0.009(3)
C21 0.088(3) 0.042(3) 0.092(4) 0.007(2) 0.017(3) 0.004(3)
C22 0.096(4) 0.060(3) 0.106(4) -0.005(3) -0.008(3) -0.013(3)
C23 0.099(4) 0.065(3) 0.093(4) -0.002(3) -0.010(3) 0.012(3)
C24 0.081(3) 0.040(3) 0.105(4) 0.005(2) 0.012(3) 0.011(3)
C25 0.092(4) 0.057(3) 0.106(4) -0.012(3) 0.004(3) -0.005(3)
C26 0.096(4) 0.059(3) 0.101(4) -0.003(3) 0.013(3) 0.004(3)
C41 0.089(5) 0.069(5) 0.076(4) 0.0000 0.006(4) 0.0000
C42 0.103(4) 0.087(4) 0.079(3) -0.007(4) 0.014(3) 0.005(3)

loop_
_atom_site_type_symbol
_atom_site_label
_atom_site_fract_x
_atom_site_fract_y
_atom_site_fract_z
_atom_site_U_iso_or_equiv
_atom_site_thermal_displace_type
_atom_site_occupancy
S S1 0.4518(2) 0.25000 0.6263(2) 0.0760(7) Uani 1.000
O O24 0.3295(5) -0.00687(13) 0.7469(4) 0.1023(16) Uani 1.000
N N43 1.0637(7) 0.3378(3) 0.3432(5) 0.123(3) Uani 1.000
C C2 0.5576(7) 0.19394(17) 0.5493(7) 0.099(3) Uani 1.000
C C3 0.7265(7) 0.19799(18) 0.5578(8) 0.106(3) Uani 1.000
C C4 0.7984(9) 0.25000 0.5038(9) 0.088(3) Uani 1.000
C C15 0.2481(8) -0.0430(2) 0.6552(7) 0.113(3) Uani 1.000
C C21 0.4916(6) 0.14095(18) 0.6034(6) 0.0740(19) Uani 1.000
C C22 0.5190(6) 0.12309(19) 0.7398(7) 0.087(2) Uani 1.000
C C23 0.4615(6) 0.0735(2) 0.7861(6) 0.086(2) Uani 1.000
C C24 0.3781(6) 0.04156(17) 0.6932(6) 0.0753(19) Uani 1.000
C C25 0.3502(6) 0.05867(19) 0.5597(6) 0.085(2) Uani 1.000
C C26 0.4067(6) 0.10849(18) 0.5145(6) 0.085(2) Uani 1.000
C C41 0.9279(9) 0.25000 0.4247(8) 0.078(3) Uani 1.000
C C42 1.0032(7) 0.2993(3) 0.3802(5) 0.090(2) Uani 1.000
H H2 0.53261 0.19483 0.44792 0.1190 Uiso 1.000
H H3A 0.75715 0.19345 0.65612 0.1276 Uiso 1.000
H H3B 0.77170 0.16810 0.50488 0.1276 Uiso 1.000
H H15A 0.22139 -0.07538 0.70603 0.1695 Uiso 1.000
H H15B 0.15368 -0.02594 0.62143 0.1695 Uiso 1.000
H H15C 0.31438 -0.05200 0.57620 0.1695 Uiso 1.000
H H22 0.57693 0.14461 0.80170 0.1050 Uiso 1.000
H H23 0.47919 0.06205 0.87858 0.1027 Uiso 1.000
H H25 0.29289 0.03699 0.49771 0.1015 Uiso 1.000
H H26 0.38648 0.11995 0.42242 0.1022 Uiso 1.000

loop_
_atom_type_symbol
_atom_type_description
_atom_type_scat_dispersion_real
_atom_type_scat_dispersion_imag
_atom_type_scat_source
S S 0.1246 0.1234 'International Tables Vol C Tables 4.2.6.8 and 6.1.1.4'
O O 0.0106 0.0060 'International Tables Vol C Tables 4.2.6.8 and 6.1.1.4'
N N 0.0061 0.0033 'International Tables Vol C Tables 4.2.6.8 and 6.1.1.4'
H H 0.0000 0.0000 'International Tables Vol C Tables 4.2.6.8 and 6.1.1.4'
C C 0.0033 0.0016 'International Tables Vol C Tables 4.2.6.8 and 6.1.1.4'

loop_
_geom_angle_atom_site_label_1
_geom_angle_atom_site_label_2
_geom_angle_atom_site_label_3
_geom_angle_site_symmetry_1
_geom_angle_site_symmetry_3
_geom_angle
_geom_angle_publ_flag
C2 S1 C2 . 8_555 100.3(3) no
C15 O24 C24 . . 118.1(4) no
S1 C2 C3 . . 114.9(4) no
S1 C2 C21 . . 110.1(4) no
C3 C2 C21 . . 114.2(4) no
C2 C3 C4 . . 116.3(5) no
C3 C4 C41 . . 121.6(3) no
C3 C4 C3 . 8_555 116.5(6) no
C3 C4 C41 8_555 . 121.6(3) no
C2 C21 C22 . . 121.9(5) no
C2 C21 C26 . . 119.7(5) no
C22 C21 C26 . . 118.3(4) no
C21 C22 C23 . . 121.1(5) no
C22 C23 C24 . . 119.1(5) no
O24 C24 C23 . . 115.0(5) no
O24 C24 C25 . . 124.7(5) no
C23 C24 C25 . . 120.4(4) no
C24 C25 C26 . . 120.3(5) no
C21 C26 C25 . . 120.9(5) no
C4 C41 C42 . . 122.2(4) no
C4 C41 C42 . 8_555 122.2(4) no
C42 C41 C42 . 8_555 115.7(6) no
N43 C42 C41 . . 178.9(6) no
S1 C2 H2 . . 106.0 no
C3 C2 H2 . . 106.0 no
C21 C2 H2 . . 106.0 no
C2 C3 H3A . . 108.0 no
C2 C3 H3B . . 108.0 no
C4 C3 H3A . . 108.0 no
C4 C3 H3B . . 108.0 no
H3A C3 H3B . . 107.0 no
O24 C15 H15A . . 109.0 no
O24 C15 H15B . . 109.0 no
O24 C15 H15C . . 109.0 no
H15A C15 H15B . . 110.0 no
H15A C15 H15C . . 110.0 no
H15B C15 H15C . . 109.0 no
C21 C22 H22 . . 119.0 no
C23 C22 H22 . . 119.0 no
C22 C23 H23 . . 120.0 no
C24 C23 H23 . . 120.0 no
C24 C25 H25 . . 120.0 no
C26 C25 H25 . . 120.0 no
C21 C26 H26 . . 120.0 no
C25 C26 H26 . . 120.0 no

loop_
_geom_bond_atom_site_label_1
_geom_bond_atom_site_label_2
_geom_bond_site_symmetry_2
_geom_bond_distance
_geom_bond_publ_flag
S1 C2 . 1.803(5) no
S1 C2 8_555 1.803(5) no
O24 C15 . 1.422(7) no
O24 C24 . 1.362(6) no
N43 C42 . 1.135(10) no
C2 C3 . 1.440(8) no
C2 C21 . 1.512(7) no
C3 C4 . 1.510(7) no
C4 C41 . 1.329(11) no
C21 C22 . 1.380(8) no
C21 C26 . 1.366(7) no
C22 C23 . 1.388(7) no
C23 C24 . 1.375(7) no
C24 C25 . 1.350(8) no
C25 C26 . 1.387(7) no
C41 C42 . 1.437(8) no
C41 C42 8_555 1.437(8) no
C2 H2 . 0.980 no
C3 H3A . 0.970 no
C3 H3B . 0.970 no
C15 H15A . 0.960 no
C15 H15B . 0.960 no
C15 H15C . 0.960 no
C22 H22 . 0.930 no
C23 H23 . 0.930 no
C25 H25 . 0.930 no
C26 H26 . 0.930 no

loop_
_geom_torsion_atom_site_label_1
_geom_torsion_atom_site_label_2
_geom_torsion_atom_site_label_3
_geom_torsion_atom_site_label_4
_geom_torsion_site_symmetry_1
_geom_torsion_site_symmetry_4
_geom_torsion
_geom_torsion_publ_flag
C2 S1 C2 C3 8_555 . 47.6(5) no
C2 S1 C2 C21 8_555 . 178.2(4) no
C15 O24 C24 C23 . . -177.5(5) no
C15 O24 C24 C25 . . 2.2(8) no
S1 C2 C21 C22 . . -73.4(6) no
S1 C2 C3 C4 . . -51.9(8) no
C21 C2 C3 C4 . . 179.5(6) no
C3 C2 C21 C26 . . -120.1(6) no
C3 C2 C21 C22 . . 57.6(7) no
S1 C2 C21 C26 . . 108.9(5) no
C2 C3 C4 C3 . 8_555 49.4(9) no
C2 C3 C4 C41 . . -137.3(8) no
C3 C4 C41 C42 8_555 . -3.0(12) no
C3 C4 C41 C42 . . -175.9(6) no
C3 C4 C41 C42 . 8_555 3.0(12) no
C2 C21 C26 C25 . . 177.4(5) no
C22 C21 C26 C25 . . -0.4(8) no
C2 C21 C22 C23 . . -178.0(5) no
C26 C21 C22 C23 . . -0.2(8) no
C21 C22 C23 C24 . . 1.0(8) no
C22 C23 C24 C25 . . -1.2(8) no
C22 C23 C24 O24 . . 178.5(5) no
O24 C24 C25 C26 . . -179.1(5) no
C23 C24 C25 C26 . . 0.6(8) no
C24 C25 C26 C21 . . 0.2(8) no
